data_7242807
loop_
_publ_author_name
'Drozd, Ksenia V.'
'Manin, Alex N.'
'Voronin, Alexander P.'
'Boycov, Denis'
'Andrei, Churakov'
'Perlovich, German L.'

_publ_section_title
;
 A combined experimental and theoretical study of miconazole salts and
 cocrystals: crystal structures, DFT computations, formation
 thermodynamics and solubility improvement
;
_journal_name_full 'Physical Chemistry Chemical Physics'
_journal_paper_doi 10.1039/D1CP00956G
_journal_year 2021
_chemical_formula_moiety '2(C18 H14 Cl4 N2 O), C4 H4 O4'
_chemical_formula_sum 'C40 H32 Cl8 N4 O6'
_chemical_formula_weight 948.29
_space_group_crystal_system triclinic
_space_group_IT_number 2
_space_group_name_Hall '-P 1'
_space_group_name_H-M_alt 'P -1'
_atom_sites_solution_hydrogens difmap
_atom_sites_solution_primary difmap
_atom_sites_solution_secondary difmap
_audit_creation_method SHELXL-2016/6
_audit_update_record
;
2020-11-09 deposited with the CCDC.	2021-05-10 downloaded from the CCDC.
;
_cell_angle_alpha 81.5113(8)
_cell_angle_beta 81.5921(8)
_cell_angle_gamma 70.0821(7)
_cell_formula_units_Z 1
_cell_length_a 8.1544(2)
_cell_length_b 8.9059(2)
_cell_length_c 14.8899(4)
_cell_measurement_reflns_used 9945
_cell_measurement_temperature 120(2)
_cell_measurement_theta_max 30.508
_cell_measurement_theta_min 2.496
_cell_volume 1000.15(4)
_computing_cell_refinement 'SAINT (Bruker, 2018)'
_computing_data_collection '<i>APEX3</i> (Bruker, 2018)'
_computing_data_reduction 'SAINT (Bruker, 2018)'
_computing_structure_refinement 'SHELXL-2016/6 (Sheldrick, 2016)'
_computing_structure_solution 'SHELXT (Sheldrick, 2016)'
_diffrn_ambient_temperature 120(2)
_diffrn_measured_fraction_theta_full 0.995
_diffrn_measured_fraction_theta_max 0.996
_diffrn_measurement_device_type 'Bruker SMART APEX II'
_diffrn_measurement_method \w
_diffrn_radiation_type MoK\a
_diffrn_radiation_wavelength 0.71073
_diffrn_reflns_av_R_equivalents 0.0198
_diffrn_reflns_av_unetI/netI 0.0199
_diffrn_reflns_Laue_measured_fraction_full 0.995
_diffrn_reflns_Laue_measured_fraction_max 0.996
_diffrn_reflns_limit_h_max 10
_diffrn_reflns_limit_h_min -10
_diffrn_reflns_limit_k_max 11
_diffrn_reflns_limit_k_min -11
_diffrn_reflns_limit_l_max 19
_diffrn_reflns_limit_l_min -19
_diffrn_reflns_number 16843
_diffrn_reflns_point_group_measured_fraction_full 0.995
_diffrn_reflns_point_group_measured_fraction_max 0.996
_diffrn_reflns_theta_full 25.242
_diffrn_reflns_theta_max 27.999
_diffrn_reflns_theta_min 2.446
_exptl_absorpt_coefficient_mu 0.618
_exptl_absorpt_correction_type multi-scan
_exptl_absorpt_process_details 'SADABS (Bruker, 2016)'
_exptl_crystal_colour colourless
_exptl_crystal_density_diffrn 1.574
_exptl_crystal_description prism
_exptl_crystal_F_000 484
_exptl_crystal_size_max 0.400
_exptl_crystal_size_mid 0.350
_exptl_crystal_size_min 0.350
_exptl_transmission_factor_max 0.8622
_exptl_transmission_factor_min 0.8206
_refine_diff_density_max 0.397
_refine_diff_density_min -0.225
_refine_diff_density_rms 0.048
_refine_ls_extinction_method none
_refine_ls_goodness_of_fit_ref 1.065
_refine_ls_hydrogen_treatment refall
_refine_ls_matrix_type full
_refine_ls_number_parameters 326
_refine_ls_number_reflns 4814
_refine_ls_number_restraints 0
_refine_ls_restrained_S_all 1.065
_refine_ls_R_factor_all 0.0282
_refine_ls_R_factor_gt 0.0262
_refine_ls_shift/su_max 0.001
_refine_ls_shift/su_mean 0.000
_refine_ls_structure_factor_coef Fsqd
_refine_ls_weighting_details 'w=1/[\s^2^(Fo^2^)+(0.0263P)^2^+0.5113P] where P=(Fo^2^+2Fc^2^)/3'
_refine_ls_weighting_scheme calc
_refine_ls_wR_factor_gt 0.0629
_refine_ls_wR_factor_ref 0.0639
_reflns_Friedel_coverage 0.000
_reflns_number_gt 4526
_reflns_number_total 4814
_reflns_threshold_expression 'I > 2\s(I)'
_cod_data_source_file d1cp00956g2.cif
_cod_data_source_block a_CCDC2
_cod_database_code 7242807
_shelx_shelxl_version_number 2016/6
_shelx_space_group_comment
;
The symmetry employed for this shelxl refinement is uniquely defined
by the following loop, which should always be used as a source of
symmetry information in preference to the above space-group names.
They are only intended as comments.
;
_shelx_estimated_absorpt_t_min 0.790
_shelx_estimated_absorpt_t_max 0.813

loop_
_space_group_symop_operation_xyz
'x, y, z'
'-x, -y, -z'

loop_
_atom_site_label
_atom_site_type_symbol
_atom_site_fract_x
_atom_site_fract_y
_atom_site_fract_z
_atom_site_U_iso_or_equiv
_atom_site_adp_type
_atom_site_occupancy
_atom_site_site_symmetry_order
_atom_site_calc_flag
_atom_site_refinement_flags_posn
_atom_site_refinement_flags_adp
_atom_site_refinement_flags_occupancy
_atom_site_disorder_assembly
_atom_site_disorder_group
O1 O 0.69568(11) 0.25194(10) 0.73158(6) 0.01260(17) Uani 1 1 d . . . . .
N1 N 0.56351(13) 0.45564(12) 0.88827(7) 0.01157(19) Uani 1 1 d . . . . .
N2 N 0.71066(14) 0.60497(13) 0.91962(7) 0.0142(2) Uani 1 1 d . . . . .
Cl1 Cl 0.12142(4) 0.45136(3) 0.80805(2) 0.01656(7) Uani 1 1 d . . . . .
Cl2 Cl 0.09123(4) -0.10536(4) 0.72467(2) 0.01958(8) Uani 1 1 d . . . . .
Cl3 Cl 0.71971(4) 0.39522(4) 0.43210(2) 0.01813(7) Uani 1 1 d . . . . .
Cl4 Cl 0.82654(5) 0.92374(4) 0.50877(2) 0.02256(8) Uani 1 1 d . . . . .
C11 C 0.51761(15) 0.31190(14) 0.76948(8) 0.0111(2) Uani 1 1 d . . . . .
C12 C 0.52213(16) 0.31528(14) 0.87161(8) 0.0125(2) Uani 1 1 d . . . . .
C13 C 0.45406(16) 0.61296(15) 0.87898(8) 0.0147(2) Uani 1 1 d . . . . .
C14 C 0.54617(17) 0.70364(15) 0.89869(8) 0.0153(2) Uani 1 1 d . . . . .
C15 C 0.71581(16) 0.45735(15) 0.91253(8) 0.0131(2) Uani 1 1 d . . . . .
C21 C 0.41152(15) 0.20824(14) 0.75493(8) 0.0112(2) Uani 1 1 d . . . . .
C22 C 0.49142(16) 0.05620(14) 0.72510(8) 0.0139(2) Uani 1 1 d . . . . .
C23 C 0.39377(17) -0.03951(15) 0.71365(8) 0.0154(2) Uani 1 1 d . . . . .
C24 C 0.21347(16) 0.01675(15) 0.73423(8) 0.0140(2) Uani 1 1 d . . . . .
C25 C 0.12780(16) 0.16768(15) 0.76331(8) 0.0136(2) Uani 1 1 d . . . . .
C26 C 0.22885(15) 0.26139(14) 0.77243(8) 0.0123(2) Uani 1 1 d . . . . .
C31 C 0.74632(15) 0.44423(14) 0.60421(8) 0.0123(2) Uani 1 1 d . . . . .
C32 C 0.77513(16) 0.53465(15) 0.66551(8) 0.0135(2) Uani 1 1 d . . . . .
C33 C 0.80213(16) 0.68113(15) 0.63698(9) 0.0150(2) Uani 1 1 d . . . . .
C34 C 0.79730(16) 0.73924(15) 0.54563(9) 0.0152(2) Uani 1 1 d . . . . .
C35 C 0.77075(16) 0.65275(15) 0.48188(9) 0.0159(2) Uani 1 1 d . . . . .
C36 C 0.74727(15) 0.50615(15) 0.51243(8) 0.0137(2) Uani 1 1 d . . . . .
C37 C 0.72041(16) 0.28340(15) 0.63466(8) 0.0140(2) Uani 1 1 d . . . . .
H10 H 0.4606(18) 0.4229(17) 0.7409(9) 0.007(3) Uiso 1 1 d . . . . .
H13 H 0.339(2) 0.6393(19) 0.8629(11) 0.021(4) Uiso 1 1 d . . . . .
H14 H 0.509(2) 0.8150(19) 0.8998(10) 0.017(4) Uiso 1 1 d . . . . .
H15 H 0.812(2) 0.3621(19) 0.9243(10) 0.015(4) Uiso 1 1 d . . . . .
H22 H 0.614(2) 0.0168(19) 0.7125(11) 0.021(4) Uiso 1 1 d . . . . .
H23 H 0.447(2) -0.141(2) 0.6919(11) 0.021(4) Uiso 1 1 d . . . . .
H25 H 0.004(2) 0.2054(19) 0.7764(11) 0.018(4) Uiso 1 1 d . . . . .
H32 H 0.7788(19) 0.4952(18) 0.7264(11) 0.013(4) Uiso 1 1 d . . . . .
H33 H 0.824(2) 0.7369(19) 0.6803(11) 0.020(4) Uiso 1 1 d . . . . .
H35 H 0.766(2) 0.691(2) 0.4207(12) 0.027(4) Uiso 1 1 d . . . . .
H121 H 0.612(2) 0.2176(18) 0.8956(10) 0.013(4) Uiso 1 1 d . . . . .
H122 H 0.4103(19) 0.3207(17) 0.9047(10) 0.010(3) Uiso 1 1 d . . . . .
H371 H 0.624(2) 0.2774(18) 0.6072(10) 0.014(4) Uiso 1 1 d . . . . .
H372 H 0.826(2) 0.1954(19) 0.6146(11) 0.020(4) Uiso 1 1 d . . . . .
O11 O 0.95369(12) 0.71412(11) 0.94712(7) 0.01848(19) Uani 1 1 d . . . . .
O12 O 0.72854(13) 0.93405(13) 0.97964(10) 0.0371(3) Uani 1 1 d . . . . .
C16 C 0.88414(17) 0.86230(15) 0.96839(9) 0.0164(2) Uani 1 1 d . . . . .
C17 C 1.02004(16) 0.93473(15) 0.97884(9) 0.0154(2) Uani 1 1 d . . . . .
H11 H 0.868(3) 0.672(3) 0.9397(16) 0.063(7) Uiso 1 1 d . . . . .
H17 H 1.135(2) 0.886(2) 0.9542(11) 0.023(4) Uiso 1 1 d . . . . .

loop_
_atom_site_aniso_label
_atom_site_aniso_U_11
_atom_site_aniso_U_22
_atom_site_aniso_U_33
_atom_site_aniso_U_23
_atom_site_aniso_U_13
_atom_site_aniso_U_12
O1 0.0103(4) 0.0160(4) 0.0118(4) -0.0020(3) 0.0002(3) -0.0051(3)
N1 0.0130(5) 0.0122(5) 0.0109(5) -0.0023(4) -0.0016(4) -0.0053(4)
N2 0.0156(5) 0.0159(5) 0.0136(5) -0.0029(4) -0.0006(4) -0.0081(4)
Cl1 0.01156(13) 0.01534(14) 0.02360(16) -0.00909(11) 0.00065(11) -0.00353(11)
Cl2 0.02133(15) 0.01892(15) 0.02476(16) -0.00408(12) -0.00347(12) -0.01343(12)
Cl3 0.02283(16) 0.02272(15) 0.01294(14) -0.00583(11) -0.00168(11) -0.01112(12)
Cl4 0.03282(18) 0.01814(15) 0.02097(16) 0.00025(12) -0.00119(13) -0.01534(13)
C11 0.0100(5) 0.0131(5) 0.0113(5) -0.0022(4) -0.0009(4) -0.0050(4)
C12 0.0153(6) 0.0134(5) 0.0120(5) -0.0022(4) -0.0017(4) -0.0080(5)
C13 0.0146(6) 0.0143(6) 0.0148(6) -0.0028(4) -0.0027(4) -0.0031(5)
C14 0.0193(6) 0.0133(6) 0.0137(6) -0.0023(4) -0.0022(4) -0.0054(5)
C15 0.0125(5) 0.0154(6) 0.0127(5) -0.0022(4) -0.0014(4) -0.0060(5)
C21 0.0124(5) 0.0124(5) 0.0100(5) -0.0009(4) -0.0021(4) -0.0054(4)
C22 0.0127(6) 0.0132(5) 0.0161(6) -0.0026(4) -0.0008(4) -0.0044(5)
C23 0.0181(6) 0.0125(5) 0.0165(6) -0.0033(4) -0.0018(5) -0.0056(5)
C24 0.0174(6) 0.0155(6) 0.0136(6) -0.0011(4) -0.0036(4) -0.0102(5)
C25 0.0117(5) 0.0168(6) 0.0138(6) -0.0019(4) -0.0012(4) -0.0064(5)
C26 0.0139(5) 0.0120(5) 0.0114(5) -0.0033(4) -0.0012(4) -0.0040(4)
C31 0.0091(5) 0.0142(5) 0.0142(6) -0.0032(4) 0.0007(4) -0.0045(4)
C32 0.0133(5) 0.0166(6) 0.0114(6) -0.0024(4) -0.0004(4) -0.0059(5)
C33 0.0153(6) 0.0161(6) 0.0157(6) -0.0050(5) -0.0005(4) -0.0068(5)
C34 0.0149(6) 0.0135(5) 0.0181(6) -0.0014(4) 0.0011(4) -0.0071(5)
C35 0.0160(6) 0.0193(6) 0.0128(6) -0.0001(5) -0.0010(4) -0.0070(5)
C36 0.0116(5) 0.0177(6) 0.0134(6) -0.0057(4) -0.0008(4) -0.0055(5)
C37 0.0156(6) 0.0156(6) 0.0124(6) -0.0042(4) 0.0013(4) -0.0072(5)
O11 0.0152(4) 0.0145(4) 0.0290(5) -0.0080(4) -0.0019(4) -0.0068(4)
O12 0.0145(5) 0.0227(5) 0.0788(9) -0.0216(6) -0.0070(5) -0.0047(4)
C16 0.0164(6) 0.0140(6) 0.0207(6) -0.0024(5) -0.0040(5) -0.0065(5)
C17 0.0130(6) 0.0141(6) 0.0203(6) -0.0018(5) -0.0025(4) -0.0057(5)

loop_
_atom_type_symbol
_atom_type_description
_atom_type_scat_dispersion_real
_atom_type_scat_dispersion_imag
_atom_type_scat_source
C C 0.0033 0.0016 'International Tables Vol C Tables 4.2.6.8 and 6.1.1.4'
H H 0.0000 0.0000 'International Tables Vol C Tables 4.2.6.8 and 6.1.1.4'
N N 0.0061 0.0033 'International Tables Vol C Tables 4.2.6.8 and 6.1.1.4'
O O 0.0106 0.0060 'International Tables Vol C Tables 4.2.6.8 and 6.1.1.4'
Cl Cl 0.1484 0.1585 'International Tables Vol C Tables 4.2.6.8 and 6.1.1.4'

loop_
_geom_angle_atom_site_label_1
_geom_angle_atom_site_label_2
_geom_angle_atom_site_label_3
_geom_angle
_geom_angle_site_symmetry_1
_geom_angle_site_symmetry_3
_geom_angle_publ_flag
C11 O1 C37 113.98(9) . . ?
C15 N1 C13 107.08(10) . . ?
C15 N1 C12 127.03(10) . . ?
C13 N1 C12 125.86(10) . . ?
C15 N2 C14 105.91(10) . . ?
O1 C11 C21 112.28(9) . . ?
O1 C11 C12 106.36(9) . . ?
C21 C11 C12 110.42(9) . . ?
O1 C11 H10 110.1(8) . . ?
C21 C11 H10 108.0(8) . . ?
C12 C11 H10 109.6(8) . . ?
N1 C12 C11 111.03(10) . . ?
N1 C12 H121 108.8(9) . . ?
C11 C12 H121 109.8(9) . . ?
N1 C12 H122 107.6(9) . . ?
C11 C12 H122 110.8(9) . . ?
H121 C12 H122 108.8(12) . . ?
C14 C13 N1 106.21(11) . . ?
C14 C13 H13 132.6(10) . . ?
N1 C13 H13 121.2(10) . . ?
C13 C14 N2 109.41(11) . . ?
C13 C14 H14 128.1(10) . . ?
N2 C14 H14 122.5(10) . . ?
N2 C15 N1 111.38(11) . . ?
N2 C15 H15 125.8(9) . . ?
N1 C15 H15 122.8(9) . . ?
C22 C21 C26 117.37(11) . . ?
C22 C21 C11 121.79(10) . . ?
C26 C21 C11 120.84(10) . . ?
C23 C22 C21 121.52(11) . . ?
C23 C22 H22 118.8(10) . . ?
C21 C22 H22 119.7(10) . . ?
C24 C23 C22 118.94(11) . . ?
C24 C23 H23 119.5(10) . . ?
C22 C23 H23 121.5(10) . . ?
C23 C24 C25 121.67(11) . . ?
C23 C24 Cl2 119.29(9) . . ?
C25 C24 Cl2 119.04(9) . . ?
C24 C25 C26 117.92(11) . . ?
C24 C25 H25 120.9(10) . . ?
C26 C25 H25 121.2(10) . . ?
C25 C26 C21 122.55(11) . . ?
C25 C26 Cl1 117.97(9) . . ?
C21 C26 Cl1 119.48(9) . . ?
C32 C31 C36 117.17(11) . . ?
C32 C31 C37 121.86(11) . . ?
C36 C31 C37 120.95(11) . . ?
C33 C32 C31 121.69(11) . . ?
C33 C32 H32 119.2(9) . . ?
C31 C32 H32 119.1(9) . . ?
C34 C33 C32 118.89(11) . . ?
C34 C33 H33 122.2(10) . . ?
C32 C33 H33 118.9(10) . . ?
C33 C34 C35 121.48(11) . . ?
C33 C34 Cl4 119.71(10) . . ?
C35 C34 Cl4 118.80(10) . . ?
C36 C35 C34 118.06(11) . . ?
C36 C35 H35 119.8(10) . . ?
C34 C35 H35 122.2(10) . . ?
C35 C36 C31 122.66(11) . . ?
C35 C36 Cl3 118.09(9) . . ?
C31 C36 Cl3 119.25(9) . . ?
O1 C37 C31 112.76(10) . . ?
O1 C37 H371 110.9(9) . . ?
C31 C37 H371 109.7(9) . . ?
O1 C37 H372 105.5(9) . . ?
C31 C37 H372 110.2(9) . . ?
H371 C37 H372 107.7(13) . . ?
C16 O11 H11 110.9(15) . . ?
O12 C16 O11 125.04(12) . . ?
O12 C16 C17 122.67(12) . . ?
O11 C16 C17 112.28(11) . . ?
C17 C17 C16 121.50(15) 2_777 . ?
C17 C17 H17 120.4(10) 2_777 . ?
C16 C17 H17 118.1(10) . . ?

loop_
_geom_bond_atom_site_label_1
_geom_bond_atom_site_label_2
_geom_bond_distance
_geom_bond_site_symmetry_2
_geom_bond_publ_flag
O1 C11 1.4259(13) . ?
O1 C37 1.4268(14) . ?
N1 C15 1.3487(15) . ?
N1 C13 1.3804(16) . ?
N1 C12 1.4634(15) . ?
N2 C15 1.3203(16) . ?
N2 C14 1.3809(16) . ?
Cl1 C26 1.7408(12) . ?
Cl2 C24 1.7385(12) . ?
Cl3 C36 1.7424(12) . ?
Cl4 C34 1.7380(12) . ?
C11 C21 1.5184(16) . ?
C11 C12 1.5315(16) . ?
C11 H10 0.998(14) . ?
C12 H121 0.984(15) . ?
C12 H122 0.960(15) . ?
C13 C14 1.3602(17) . ?
C13 H13 0.948(17) . ?
C14 H14 0.935(16) . ?
C15 H15 0.952(16) . ?
C21 C22 1.3953(16) . ?
C21 C26 1.3976(16) . ?
C22 C23 1.3910(17) . ?
C22 H22 0.938(17) . ?
C23 C24 1.3850(17) . ?
C23 H23 0.940(17) . ?
C24 C25 1.3877(17) . ?
C25 C26 1.3888(16) . ?
C25 H25 0.947(16) . ?
C31 C32 1.3948(16) . ?
C31 C36 1.3961(17) . ?
C31 C37 1.5126(16) . ?
C32 C33 1.3912(17) . ?
C32 H32 0.923(15) . ?
C33 C34 1.3833(18) . ?
C33 H33 0.939(16) . ?
C34 C35 1.3896(17) . ?
C35 C36 1.3848(17) . ?
C35 H35 0.926(17) . ?
C37 H371 0.958(16) . ?
C37 H372 0.991(16) . ?
O11 C16 1.3132(15) . ?
O11 H11 0.93(3) . ?
O12 C16 1.2097(16) . ?
C16 C17 1.4952(17) . ?
C17 C17 1.324(2) 2_777 ?
C17 H17 0.932(17) . ?

loop_
_geom_hbond_atom_site_label_D
_geom_hbond_atom_site_label_H
_geom_hbond_atom_site_label_A
_geom_hbond_distance_DH
_geom_hbond_distance_HA
_geom_hbond_distance_DA
_geom_hbond_angle_DHA
_geom_hbond_site_symmetry_A
O11 H11 N2 0.93(3) 1.67(3) 2.5898(14) 176(2) .

loop_
_geom_torsion_atom_site_label_1
_geom_torsion_atom_site_label_2
_geom_torsion_atom_site_label_3
_geom_torsion_atom_site_label_4
_geom_torsion
_geom_torsion_site_symmetry_1
_geom_torsion_site_symmetry_2
_geom_torsion_site_symmetry_3
_geom_torsion_site_symmetry_4
_geom_torsion_publ_flag
C37 O1 C11 C21 76.39(12) . . . . ?
C37 O1 C11 C12 -162.74(9) . . . . ?
C15 N1 C12 C11 -106.82(13) . . . . ?
C13 N1 C12 C11 70.93(14) . . . . ?
O1 C11 C12 N1 79.16(11) . . . . ?
C21 C11 C12 N1 -158.78(10) . . . . ?
C15 N1 C13 C14 -0.26(13) . . . . ?
C12 N1 C13 C14 -178.37(11) . . . . ?
N1 C13 C14 N2 0.22(14) . . . . ?
C15 N2 C14 C13 -0.10(14) . . . . ?
C14 N2 C15 N1 -0.07(13) . . . . ?
C13 N1 C15 N2 0.21(14) . . . . ?
C12 N1 C15 N2 178.29(10) . . . . ?
O1 C11 C21 C22 12.37(15) . . . . ?
C12 C11 C21 C22 -106.14(12) . . . . ?
O1 C11 C21 C26 -168.59(10) . . . . ?
C12 C11 C21 C26 72.90(14) . . . . ?
C26 C21 C22 C23 -0.37(18) . . . . ?
C11 C21 C22 C23 178.70(11) . . . . ?
C21 C22 C23 C24 -1.34(18) . . . . ?
C22 C23 C24 C25 1.93(19) . . . . ?
C22 C23 C24 Cl2 -177.36(9) . . . . ?
C23 C24 C25 C26 -0.77(18) . . . . ?
Cl2 C24 C25 C26 178.52(9) . . . . ?
C24 C25 C26 C21 -1.04(18) . . . . ?
C24 C25 C26 Cl1 179.51(9) . . . . ?
C22 C21 C26 C25 1.59(17) . . . . ?
C11 C21 C26 C25 -177.49(11) . . . . ?
C22 C21 C26 Cl1 -178.97(9) . . . . ?
C11 C21 C26 Cl1 1.95(15) . . . . ?
C36 C31 C32 C33 0.59(18) . . . . ?
C37 C31 C32 C33 178.79(11) . . . . ?
C31 C32 C33 C34 1.06(18) . . . . ?
C32 C33 C34 C35 -1.69(19) . . . . ?
C32 C33 C34 Cl4 178.79(9) . . . . ?
C33 C34 C35 C36 0.63(19) . . . . ?
Cl4 C34 C35 C36 -179.85(9) . . . . ?
C34 C35 C36 C31 1.13(19) . . . . ?
C34 C35 C36 Cl3 -178.35(9) . . . . ?
C32 C31 C36 C35 -1.71(18) . . . . ?
C37 C31 C36 C35 -179.94(11) . . . . ?
C32 C31 C36 Cl3 177.76(9) . . . . ?
C37 C31 C36 Cl3 -0.46(16) . . . . ?
C11 O1 C37 C31 87.83(12) . . . . ?
C32 C31 C37 O1 11.17(16) . . . . ?
C36 C31 C37 O1 -170.70(10) . . . . ?
O12 C16 C17 C17 16.1(2) . . . 2_777 ?
O11 C16 C17 C17 -163.17(16) . . . 2_777 ?
